data_9009413
loop_
_publ_author_name
'Keller, P.'
'Lissner, F.'
'Schleid, T.'

_publ_section_title
;
 Damaraite, Pb3O2(OH)Cl: crystal structure and new chemical formula
;
_journal_name_full 'Neues Jahrbuch fur Mineralogie, Monatshefte'
_journal_page_first 326
_journal_page_last 336
_journal_volume 2001
_journal_year 2001
_chemical_compound_source 'Kombat mine, Namibia'
_chemical_formula_sum 'Cl H O3 Pb3'
_chemical_name_mineral Damaraite
_space_group_IT_number 26
_symmetry_space_group_name_Hall 'P 2c -2'
_symmetry_space_group_name_H-M 'P m c 21'
_cell_angle_alpha 90
_cell_angle_beta 90
_cell_angle_gamma 90
_cell_formula_units_Z 4
_cell_length_a 5.813
_cell_length_b 6.921
_cell_length_c 15.192
_cell_volume 611.201
_database_code_amcsd 0014912
_exptl_crystal_density_diffrn 7.673
_cod_original_formula_sum 'Pb3 O3 Cl H'
_cod_database_code 9009413

loop_
_space_group_symop_operation_xyz
x,y,z
x,-y,1/2+z
-x,y,z
-x,-y,1/2+z

loop_
_atom_site_aniso_label
_atom_site_aniso_U_11
_atom_site_aniso_U_22
_atom_site_aniso_U_33
_atom_site_aniso_U_12
_atom_site_aniso_U_13
_atom_site_aniso_U_23
Pb1 0.01750 0.03020 0.01040 -0.00410 0.00000 0.00000
Pb2 0.01870 0.01250 0.01550 -0.00130 0.00000 0.00000
Pb3 0.01810 0.01260 0.01680 -0.00150 0.00000 0.00000
Pb4 0.01790 0.01500 0.01310 0.00190 0.00000 0.00000
Pb5 0.01760 0.02140 0.01160 -0.00360 0.00000 0.00000
Pb6 0.01840 0.01250 0.01500 0.00220 0.00000 0.00000
O1 0.02050 0.01260 0.02080 -0.00450 0.00430 -0.00110
O2 0.02850 0.03070 0.01590 0.01010 -0.00490 -0.00120
O-h3 0.04720 0.01190 0.01660 0.00090 0.00000 0.00000
O-h4 0.06740 0.05280 0.02690 -0.02250 0.00000 0.00000
Cl1 0.02850 0.03920 0.02400 0.00490 0.00000 0.00000
Cl2 0.03650 0.04310 0.03010 0.00550 0.00000 0.00000

loop_
_atom_site_label
_atom_site_fract_x
_atom_site_fract_y
_atom_site_fract_z
_atom_site_U_iso_or_equiv
_atom_site_type_symbol
_atom_site_attached_hydrogens
Pb1 0.50000 0.41368 0.30349 0.01940 Pb 0
Pb2 0.50000 0.20455 0.09124 0.01560 Pb 0
Pb3 0.50000 0.29299 0.53775 0.01580 Pb 0
Pb4 0.00000 0.46542 0.66357 0.01530 Pb 0
Pb5 0.00000 0.37603 0.93753 0.01690 Pb 0
Pb6 0.00000 0.07363 0.27427 0.01530 Pb 0
O1 0.24960 0.45710 0.04250 0.01800 O 0
O2 0.25200 0.28500 0.21230 0.02500 O 0
O-h3 0.50000 0.33280 0.69140 0.02530 O 0
O-h4 0.00000 0.29510 0.39080 0.04910 O 0
Cl1 0.00000 0.02950 0.56070 0.03060 Cl 0
Cl2 0.50000 0.05410 0.86410 0.03660 Cl 0
H1 0.50000 0.21000 0.72900 0.02000 H 0
H2 0.00000 0.17700 0.44200 0.02000 H 0

loop_
_cod_changelog_entry_id
_cod_changelog_entry_author
_cod_changelog_entry_date
_cod_changelog_entry_text
1
;cod-tools version 3.8.0
Id: cif_guess_AMCSD_atom_types 9581 2023-05-17 12:35:41Z saulius
;
2023-05-18T08:42:50+03:00
;Derived atom types and hydrogen counts
from atom names that follow the AMCSD naming convention
(Wat == water, O-H == hydroxyl).
;
2
;cod-tools version 3.10.1
Id: cif_fix_AMCSD_aniso_labels 10200 2024-08-01 14:09:44Z saulius
;
2024-08-02T12:21:19+03:00
;Changed the following '_atom_site_aniso_label' values:
'Oh3' -> 'O-h3'
'Oh4' -> 'O-h4'
;

loop_
_cod_related_entry_id
_cod_related_entry_database
_cod_related_entry_code
1 AMCSD 0014912
